data_7152309
loop_
_publ_author_name
'Wu, Dong-Dong'
'He, Ming-Tao'
'Liu, Qi-Di'
'Wang, Wei'
'Zhou, Jie'
'Wang, Lei'
'Fun, Hoong-Kun'
'Xu, Jian-Hua'
'Zhang, Yan'

_publ_section_title
;
 Photoinduced reactions of bicycloalkylidenes with isatin and
 isoquinolinetrione.
;
_journal_issue 18
_journal_name_full 'Organic &amp; biomolecular chemistry'
_journal_page_first 3626
_journal_page_last 3635
_journal_paper_doi 10.1039/c2ob07158d
_journal_volume 10
_journal_year 2012
_chemical_formula_moiety 'C15 H15 N O3'
_chemical_formula_sum 'C15 H15 N O3'
_chemical_formula_weight 257.28
_chemical_name_systematic
;
?
;
_space_group_IT_number 4
_symmetry_cell_setting monoclinic
_symmetry_space_group_name_Hall 'P 2yb'
_symmetry_space_group_name_H-M 'P 1 21 1'
_atom_sites_solution_hydrogens geom
_atom_sites_solution_primary direct
_atom_sites_solution_secondary difmap
_audit_creation_method SHELXL-97
_cell_angle_alpha 90.00
_cell_angle_beta 91.797(1)
_cell_angle_gamma 90.00
_cell_formula_units_Z 4
_cell_length_a 5.1915(1)
_cell_length_b 12.1482(3)
_cell_length_c 20.3530(4)
_cell_measurement_reflns_used 4986
_cell_measurement_temperature 296(2)
_cell_measurement_theta_max 28.52
_cell_measurement_theta_min 2.61
_cell_volume 1282.98(5)
_computing_cell_refinement 'SAINT (Bruker, 2009)'
_computing_data_collection 'APEX2 (Bruker, 2009)'
_computing_data_reduction SAINT
_computing_molecular_graphics SHELXTL
_computing_publication_material
;
SHELXTL (Sheldrick, 2008), PLATON (Spek, 2009)
;
_computing_structure_refinement SHELXTL
_computing_structure_solution 'SHELXTL (Sheldrick, 2008)'
_diffrn_ambient_temperature 296
_diffrn_measured_fraction_theta_full 0.991
_diffrn_measured_fraction_theta_max 0.991
_diffrn_measurement_device_type
;
Bruker SMART APEXII CCD area-detector diffractometer
;
_diffrn_measurement_method '\f and \w scans'
_diffrn_radiation_monochromator graphite
_diffrn_radiation_source 'fine-focus sealed tube'
_diffrn_radiation_type MoK\a
_diffrn_radiation_wavelength 0.71073
_diffrn_reflns_av_R_equivalents 0.0293
_diffrn_reflns_av_sigmaI/netI 0.0280
_diffrn_reflns_limit_h_max 7
_diffrn_reflns_limit_h_min -7
_diffrn_reflns_limit_k_max 16
_diffrn_reflns_limit_k_min -14
_diffrn_reflns_limit_l_max 25
_diffrn_reflns_limit_l_min -28
_diffrn_reflns_number 14738
_diffrn_reflns_theta_full 29.86
_diffrn_reflns_theta_max 29.86
_diffrn_reflns_theta_min 1.95
_diffrn_standards_number 0
_exptl_absorpt_coefficient_mu 0.093
_exptl_absorpt_correction_T_max 0.9773
_exptl_absorpt_correction_T_min 0.9598
_exptl_absorpt_correction_type multi-scan
_exptl_absorpt_process_details '(<i>SADABS</i>; Bruker, 2009)'
_exptl_crystal_colour colourless
_exptl_crystal_density_diffrn 1.332
_exptl_crystal_density_method 'not measured'
_exptl_crystal_description block
_exptl_crystal_F_000 544
_exptl_crystal_size_max 0.444
_exptl_crystal_size_mid 0.256
_exptl_crystal_size_min 0.248
_refine_diff_density_max 0.128
_refine_diff_density_min -0.133
_refine_diff_density_rms 0.028
_refine_ls_extinction_method none
_refine_ls_goodness_of_fit_ref 1.043
_refine_ls_hydrogen_treatment mixed
_refine_ls_matrix_type full
_refine_ls_number_parameters 353
_refine_ls_number_reflns 3830
_refine_ls_number_restraints 1
_refine_ls_restrained_S_all 1.042
_refine_ls_R_factor_all 0.0560
_refine_ls_R_factor_gt 0.0381
_refine_ls_shift/su_max 0.002
_refine_ls_shift/su_mean <0.001
_refine_ls_structure_factor_coef Fsqd
_refine_ls_weighting_details 'calc w=1/[\s^2^(Fo^2^)+(0.0481P)^2^+0.0221P] where P=(Fo^2^+2Fc^2^)/3'
_refine_ls_weighting_scheme calc
_refine_ls_wR_factor_gt 0.0858
_refine_ls_wR_factor_ref 0.0938
_reflns_number_gt 2921
_reflns_number_total 3830
_reflns_threshold_expression I>2\s(I)
_cod_data_source_file c2ob07158d.txt
_cod_data_source_block wdd37a_0m
_cod_depositor_comments
;
The following automatic conversions were performed:

'_symmetry_cell_setting' value 'Monoclinic' changed to 'monoclinic'
according to /home/saulius/struct/CIF-dictionaries/cif_core.dic
dictionary named 'cif_core.dic' version 2.4.1 from 2010-06-29.

Automatic conversion script
Id: cif_fix_values 1715 2011-07-08 13:25:40Z adriana 
;
_cod_original_sg_symbol_H-M 'P 21'
_cod_database_code 7152309

loop_
_symmetry_equiv_pos_as_xyz
'x, y, z'
'-x, y+1/2, -z'

loop_
_atom_site_label
_atom_site_type_symbol
_atom_site_fract_x
_atom_site_fract_y
_atom_site_fract_z
_atom_site_U_iso_or_equiv
_atom_site_adp_type
_atom_site_occupancy
_atom_site_symmetry_multiplicity
_atom_site_calc_flag
_atom_site_refinement_flags
O1A O 0.7466(2) 0.58428(13) 0.04591(6) 0.0475(4) Uani 1 1 d .
O2A O 0.9211(2) 0.62076(13) -0.04730(7) 0.0496(3) Uani 1 1 d .
O3A O 0.4818(3) 0.57102(18) -0.26065(8) 0.0718(5) Uani 1 1 d .
N1A N 0.6739(3) 0.57230(17) -0.15904(8) 0.0507(4) Uani 1 1 d .
C1A C 0.5454(3) 0.50559(17) -0.05259(9) 0.0386(4) Uani 1 1 d .
C2A C 0.7473(3) 0.57367(17) -0.01957(9) 0.0396(4) Uani 1 1 d .
C3A C 0.5214(3) 0.54982(19) 0.08003(9) 0.0434(4) Uani 1 1 d .
C4A C 0.4351(3) 0.43956(18) 0.05834(9) 0.0439(4) Uani 1 1 d .
C5A C 0.3912(3) 0.43669(16) -0.01453(9) 0.0395(4) Uani 1 1 d .
C6A C 0.2058(4) 0.36994(18) -0.04502(11) 0.0476(5) Uani 1 1 d .
H6AA H 0.1051 0.3235 -0.0201 0.057 Uiso 1 1 calc R
C7A C 0.1723(4) 0.37324(19) -0.11270(11) 0.0512(5) Uani 1 1 d .
H7AA H 0.0464 0.3291 -0.1328 0.061 Uiso 1 1 calc R
C8A C 0.3196(4) 0.43989(19) -0.15121(10) 0.0486(5) Uani 1 1 d .
H8AA H 0.2916 0.4409 -0.1966 0.058 Uiso 1 1 calc R
C9A C 0.5114(3) 0.50607(17) -0.12201(9) 0.0416(4) Uani 1 1 d .
C10A C 0.6553(4) 0.59999(19) -0.22357(10) 0.0511(5) Uani 1 1 d .
C11A C 0.8738(5) 0.6704(2) -0.24564(12) 0.0640(6) Uani 1 1 d .
H11A H 0.8225 0.7085 -0.2852 0.096 Uiso 1 1 calc R
H11B H 1.0204 0.6248 -0.2538 0.096 Uiso 1 1 calc R
H11C H 0.9184 0.7230 -0.2120 0.096 Uiso 1 1 calc R
C12A C 0.3427(4) 0.6411(2) 0.09642(10) 0.0522(5) Uani 1 1 d .
H12A H 0.1606 0.6242 0.0985 0.063 Uiso 1 1 calc R
H12B H 0.3817 0.7142 0.0803 0.063 Uiso 1 1 calc R
C13A C 0.5224(4) 0.5922(2) 0.14842(10) 0.0551(6) Uani 1 1 d .
H13A H 0.6689 0.6360 0.1635 0.066 Uiso 1 1 calc R
H13B H 0.4478 0.5461 0.1818 0.066 Uiso 1 1 calc R
C14A C 0.5544(5) 0.3401(2) 0.09310(12) 0.0599(6) Uani 1 1 d .
H14A H 0.5883 0.2753 0.0669 0.072 Uiso 1 1 calc R
H14B H 0.6781 0.3535 0.1289 0.072 Uiso 1 1 calc R
C15A C 0.2795(4) 0.3702(2) 0.10340(11) 0.0589(6) Uani 1 1 d .
H15A H 0.2370 0.4013 0.1456 0.071 Uiso 1 1 calc R
H15B H 0.1473 0.3233 0.0836 0.071 Uiso 1 1 calc R
O1B O 0.6797(3) 0.77619(15) 0.47839(7) 0.0586(4) Uani 1 1 d .
O2B O 0.5232(3) 0.63811(15) 0.42190(7) 0.0626(4) Uani 1 1 d .
O3B O 1.0079(3) 0.45980(17) 0.25010(10) 0.0777(5) Uani 1 1 d .
N1B N 0.7710(3) 0.56327(17) 0.31890(8) 0.0497(4) Uani 1 1 d .
C1B C 0.8637(4) 0.73819(19) 0.37254(9) 0.0432(4) Uani 1 1 d .
C2B C 0.6788(4) 0.71270(19) 0.42418(9) 0.0463(5) Uani 1 1 d .
C3B C 0.8820(4) 0.8558(2) 0.48921(11) 0.0533(5) Uani 1 1 d .
C4B C 0.9375(4) 0.91690(19) 0.42827(11) 0.0520(5) Uani 1 1 d .
C5B C 0.9933(4) 0.83960(19) 0.37357(10) 0.0483(5) Uani 1 1 d .
C6B C 1.1657(5) 0.8638(2) 0.32491(12) 0.0616(6) Uani 1 1 d .
H6BA H 1.2532 0.9306 0.3256 0.074 Uiso 1 1 calc R
C7B C 1.2070(5) 0.7895(3) 0.27595(12) 0.0674(7) Uani 1 1 d .
H7BA H 1.3229 0.8069 0.2436 0.081 Uiso 1 1 calc R
C8B C 1.0816(4) 0.6896(2) 0.27320(10) 0.0569(6) Uani 1 1 d .
H8BA H 1.1131 0.6403 0.2394 0.068 Uiso 1 1 calc R
C9B C 0.9077(4) 0.66286(18) 0.32131(9) 0.0450(5) Uani 1 1 d .
C10B C 0.8243(4) 0.4699(2) 0.28528(10) 0.0513(5) Uani 1 1 d .
C11B C 0.6352(5) 0.3786(2) 0.29425(12) 0.0624(6) Uani 1 1 d .
H11D H 0.6448 0.3279 0.2583 0.094 Uiso 1 1 calc R
H11E H 0.4643 0.4086 0.2955 0.094 Uiso 1 1 calc R
H11F H 0.6752 0.3409 0.3347 0.094 Uiso 1 1 calc R
C12B C 1.0862(5) 0.8236(3) 0.53824(11) 0.0666(7) Uani 1 1 d .
H12C H 1.2586 0.8521 0.5326 0.080 Uiso 1 1 calc R
H12D H 1.0789 0.7501 0.5567 0.080 Uiso 1 1 calc R
C13B C 0.8780(5) 0.9040(3) 0.55575(12) 0.0715(7) Uani 1 1 d .
H13C H 0.7459 0.8789 0.5849 0.086 Uiso 1 1 calc R
H13D H 0.9255 0.9809 0.5607 0.086 Uiso 1 1 calc R
C14B C 0.7890(5) 1.0232(2) 0.41439(16) 0.0732(7) Uani 1 1 d .
H14C H 0.7406 1.0398 0.3691 0.088 Uiso 1 1 calc R
H14D H 0.6664 1.0470 0.4464 0.088 Uiso 1 1 calc R
C15B C 1.0687(5) 1.0267(2) 0.43380(15) 0.0719(7) Uani 1 1 d .
H15C H 1.1151 1.0533 0.4775 0.086 Uiso 1 1 calc R
H15D H 1.1892 1.0461 0.4002 0.086 Uiso 1 1 calc R
H1NA H 0.805(4) 0.601(2) -0.1350(12) 0.058(7) Uiso 1 1 d .
H1NB H 0.636(5) 0.562(2) 0.3471(13) 0.073(8) Uiso 1 1 d .

loop_
_atom_site_aniso_label
_atom_site_aniso_U_11
_atom_site_aniso_U_22
_atom_site_aniso_U_33
_atom_site_aniso_U_23
_atom_site_aniso_U_13
_atom_site_aniso_U_12
O1A 0.0377(6) 0.0596(10) 0.0451(7) -0.0074(7) 0.0008(5) -0.0078(6)
O2A 0.0435(7) 0.0500(9) 0.0552(8) -0.0003(7) 0.0035(6) -0.0073(7)
O3A 0.0708(10) 0.0931(14) 0.0512(9) 0.0039(9) -0.0052(7) 0.0000(10)
N1A 0.0514(9) 0.0558(12) 0.0447(9) -0.0015(9) 0.0016(7) -0.0051(8)
C1A 0.0357(8) 0.0355(10) 0.0445(10) -0.0033(8) -0.0005(7) 0.0031(7)
C2A 0.0347(8) 0.0359(10) 0.0480(10) -0.0032(9) -0.0007(7) 0.0039(7)
C3A 0.0350(8) 0.0520(12) 0.0430(10) -0.0043(9) -0.0003(7) -0.0015(8)
C4A 0.0395(9) 0.0434(12) 0.0491(11) 0.0005(9) 0.0024(8) 0.0016(8)
C5A 0.0367(8) 0.0334(10) 0.0484(10) -0.0022(8) 0.0012(7) 0.0033(7)
C6A 0.0458(10) 0.0380(11) 0.0588(12) -0.0039(10) -0.0010(8) -0.0042(9)
C7A 0.0517(10) 0.0406(12) 0.0606(12) -0.0089(10) -0.0092(9) -0.0040(9)
C8A 0.0513(10) 0.0461(12) 0.0480(11) -0.0088(10) -0.0059(8) 0.0033(10)
C9A 0.0415(9) 0.0362(10) 0.0469(10) -0.0037(9) 0.0005(7) 0.0057(8)
C10A 0.0552(11) 0.0495(13) 0.0491(11) -0.0027(10) 0.0080(9) 0.0155(10)
C11A 0.0709(14) 0.0636(16) 0.0585(13) 0.0062(12) 0.0178(11) 0.0062(12)
C12A 0.0414(9) 0.0545(14) 0.0604(12) -0.0141(11) -0.0027(8) 0.0004(9)
C13A 0.0481(10) 0.0704(16) 0.0466(11) -0.0098(11) -0.0018(8) -0.0073(10)
C14A 0.0690(13) 0.0530(14) 0.0577(13) 0.0079(11) 0.0016(10) 0.0079(12)
C15A 0.0655(13) 0.0573(15) 0.0547(12) -0.0007(11) 0.0152(10) -0.0112(12)
O1B 0.0619(8) 0.0678(11) 0.0469(8) -0.0156(7) 0.0122(7) -0.0100(8)
O2B 0.0653(9) 0.0676(12) 0.0560(9) -0.0120(8) 0.0183(7) -0.0213(9)
O3B 0.0754(11) 0.0688(12) 0.0904(12) -0.0161(10) 0.0298(10) 0.0086(10)
N1B 0.0504(9) 0.0562(12) 0.0429(9) -0.0083(9) 0.0081(7) -0.0032(8)
C1B 0.0422(9) 0.0490(12) 0.0384(9) 0.0002(9) -0.0001(7) -0.0010(9)
C2B 0.0479(10) 0.0505(13) 0.0405(10) -0.0046(9) 0.0033(8) -0.0010(9)
C3B 0.0541(11) 0.0556(14) 0.0499(11) -0.0135(10) -0.0011(9) 0.0013(10)
C4B 0.0550(11) 0.0460(13) 0.0544(12) -0.0048(10) -0.0085(9) -0.0015(10)
C5B 0.0498(10) 0.0495(13) 0.0454(11) 0.0034(9) -0.0026(8) -0.0031(9)
C6B 0.0673(13) 0.0586(15) 0.0593(13) 0.0072(12) 0.0074(11) -0.0165(12)
C7B 0.0698(14) 0.0791(19) 0.0543(13) 0.0078(13) 0.0167(11) -0.0161(14)
C8B 0.0596(12) 0.0693(17) 0.0423(11) -0.0039(11) 0.0098(9) -0.0043(11)
C9B 0.0452(9) 0.0503(12) 0.0393(10) -0.0018(9) 0.0016(7) -0.0004(9)
C10B 0.0553(11) 0.0551(14) 0.0432(10) -0.0062(10) -0.0008(9) 0.0051(10)
C11B 0.0714(14) 0.0568(15) 0.0590(13) -0.0098(12) 0.0022(11) -0.0037(12)
C12B 0.0684(14) 0.0747(18) 0.0562(13) -0.0050(13) -0.0076(11) 0.0043(13)
C13B 0.0792(15) 0.0787(19) 0.0566(14) -0.0263(13) 0.0007(12) 0.0004(15)
C14B 0.0798(16) 0.0543(16) 0.0842(18) -0.0043(14) -0.0157(13) 0.0075(13)
C15B 0.0806(16) 0.0547(16) 0.0794(17) -0.0098(14) -0.0131(13) -0.0133(13)

loop_
_atom_type_symbol
_atom_type_description
_atom_type_scat_dispersion_real
_atom_type_scat_dispersion_imag
_atom_type_scat_source
C C 0.0033 0.0000 'International Tables Vol C Tables 4.2.6.8 and 6.1.1.4'
H H 0.0000 0.0000 'International Tables Vol C Tables 4.2.6.8 and 6.1.1.4'
N N 0.0061 0.0000 'International Tables Vol C Tables 4.2.6.8 and 6.1.1.4'
O O 0.0106 0.0000 'International Tables Vol C Tables 4.2.6.8 and 6.1.1.4'

loop_
_geom_angle_atom_site_label_1
_geom_angle_atom_site_label_2
_geom_angle_atom_site_label_3
_geom_angle
C2A O1A C3A 118.66(14)
C10A N1A C9A 129.58(19)
C10A N1A H1NA 117.4(16)
C9A N1A H1NA 113.0(16)
C5A C1A C9A 119.71(16)
C5A C1A C2A 119.30(16)
C9A C1A C2A 120.95(17)
O2A C2A O1A 116.11(16)
O2A C2A C1A 125.09(17)
O1A C2A C1A 118.79(16)
O1A C3A C4A 111.28(16)
O1A C3A C13A 111.87(16)
C4A C3A C13A 125.99(19)
O1A C3A C12A 114.32(18)
C4A C3A C12A 123.86(16)
C13A C3A C12A 61.04(15)
C3A C4A C5A 110.71(17)
C3A C4A C15A 119.43(18)
C5A C4A C15A 121.70(18)
C3A C4A C14A 117.80(16)
C5A C4A C14A 119.35(19)
C15A C4A C14A 59.26(15)
C6A C5A C1A 119.95(17)
C6A C5A C4A 122.60(17)
C1A C5A C4A 117.45(16)
C7A C6A C5A 119.42(19)
C7A C6A H6AA 120.3
C5A C6A H6AA 120.3
C8A C7A C6A 121.97(19)
C8A C7A H7AA 119.0
C6A C7A H7AA 119.0
C7A C8A C9A 119.85(18)
C7A C8A H8AA 120.1
C9A C8A H8AA 120.1
C8A C9A N1A 122.27(17)
C8A C9A C1A 119.07(18)
N1A C9A C1A 118.66(17)
O3A C10A N1A 124.1(2)
O3A C10A C11A 122.3(2)
N1A C10A C11A 113.6(2)
C10A C11A H11A 109.5
C10A C11A H11B 109.5
H11A C11A H11B 109.5
C10A C11A H11C 109.5
H11A C11A H11C 109.5
H11B C11A H11C 109.5
C3A C12A C13A 59.27(14)
C3A C12A H12A 117.8
C13A C12A H12A 117.8
C3A C12A H12B 117.8
C13A C12A H12B 117.8
H12A C12A H12B 115.0
C3A C13A C12A 59.70(14)
C3A C13A H13A 117.8
C12A C13A H13A 117.8
C3A C13A H13B 117.8
C12A C13A H13B 117.8
H13A C13A H13B 114.9
C15A C14A C4A 59.64(15)
C15A C14A H14A 117.8
C4A C14A H14A 117.8
C15A C14A H14B 117.8
C4A C14A H14B 117.8
H14A C14A H14B 114.9
C14A C15A C4A 61.10(14)
C14A C15A H15A 117.7
C4A C15A H15A 117.7
C14A C15A H15B 117.7
C4A C15A H15B 117.7
H15A C15A H15B 114.8
C2B O1B C3B 119.62(15)
C10B N1B C9B 128.86(17)
C10B N1B H1NB 118.4(19)
C9B N1B H1NB 112.5(19)
C5B C1B C9B 119.43(17)
C5B C1B C2B 119.67(18)
C9B C1B C2B 120.89(19)
O2B C2B O1B 116.37(17)
O2B C2B C1B 125.13(18)
O1B C2B C1B 118.50(18)
O1B C3B C13B 112.1(2)
O1B C3B C4B 111.64(17)
C13B C3B C4B 125.3(2)
O1B C3B C12B 115.3(2)
C13B C3B C12B 61.21(17)
C4B C3B C12B 122.7(2)
C3B C4B C5B 110.92(19)
C3B C4B C15B 118.85(19)
C5B C4B C15B 121.2(2)
C3B C4B C14B 117.9(2)
C5B C4B C14B 120.2(2)
C15B C4B C14B 59.12(17)
C6B C5B C1B 119.7(2)
C6B C5B C4B 123.0(2)
C1B C5B C4B 117.34(18)
C7B C6B C5B 120.0(2)
C7B C6B H6BA 120.0
C5B C6B H6BA 120.0
C6B C7B C8B 121.8(2)
C6B C7B H7BA 119.1
C8B C7B H7BA 119.1
C7B C8B C9B 119.6(2)
C7B C8B H8BA 120.2
C9B C8B H8BA 120.2
C8B C9B N1B 121.04(19)
C8B C9B C1B 119.5(2)
N1B C9B C1B 119.44(17)
O3B C10B N1B 123.8(2)
O3B C10B C11B 121.8(2)
N1B C10B C11B 114.37(18)
C10B C11B H11D 109.5
C10B C11B H11E 109.5
H11D C11B H11E 109.5
C10B C11B H11F 109.5
H11D C11B H11F 109.5
H11E C11B H11F 109.5
C3B C12B C13B 59.09(15)
C3B C12B H12C 117.9
C13B C12B H12C 117.9
C3B C12B H12D 117.9
C13B C12B H12D 117.9
H12C C12B H12D 115.0
C3B C13B C12B 59.70(15)
C3B C13B H13C 117.8
C12B C13B H13C 117.8
C3B C13B H13D 117.8
C12B C13B H13D 117.8
H13C C13B H13D 114.9
C15B C14B C4B 59.61(17)
C15B C14B H14C 117.8
C4B C14B H14C 117.8
C15B C14B H14D 117.8
C4B C14B H14D 117.8
H14C C14B H14D 114.9
C14B C15B C4B 61.27(17)
C14B C15B H15C 117.6
C4B C15B H15C 117.6
C14B C15B H15D 117.6
C4B C15B H15D 117.6
H15C C15B H15D 114.7

loop_
_geom_bond_atom_site_label_1
_geom_bond_atom_site_label_2
_geom_bond_distance
O1A C2A 1.339(2)
O1A C3A 1.440(2)
O2A C2A 1.221(2)
O3A C10A 1.209(3)
N1A C10A 1.356(3)
N1A C9A 1.402(3)
N1A H1NA 0.90(2)
C1A C5A 1.407(3)
C1A C9A 1.418(3)
C1A C2A 1.480(3)
C3A C4A 1.476(3)
C3A C13A 1.484(3)
C3A C12A 1.490(3)
C4A C5A 1.494(3)
C4A C15A 1.500(3)
C4A C14A 1.522(3)
C5A C6A 1.390(3)
C6A C7A 1.384(3)
C6A H6AA 0.9300
C7A C8A 1.376(3)
C7A H7AA 0.9300
C8A C9A 1.398(3)
C8A H8AA 0.9300
C10A C11A 1.501(3)
C11A H11A 0.9600
C11A H11B 0.9600
C11A H11C 0.9600
C12A C13A 1.510(3)
C12A H12A 0.9700
C12A H12B 0.9700
C13A H13A 0.9700
C13A H13B 0.9700
C14A C15A 1.494(3)
C14A H14A 0.9700
C14A H14B 0.9700
C15A H15A 0.9700
C15A H15B 0.9700
O1B C2B 1.346(2)
O1B C3B 1.439(3)
O2B C2B 1.214(2)
O3B C10B 1.216(3)
N1B C10B 1.358(3)
N1B C9B 1.403(3)
N1B H1NB 0.92(3)
C1B C5B 1.404(3)
C1B C9B 1.411(3)
C1B C2B 1.478(3)
C3B C13B 1.476(3)
C3B C4B 1.481(3)
C3B C12B 1.486(3)
C4B C5B 1.492(3)
C4B C15B 1.501(3)
C4B C14B 1.526(4)
C5B C6B 1.387(3)
C6B C7B 1.366(4)
C6B H6BA 0.9300
C7B C8B 1.378(4)
C7B H7BA 0.9300
C8B C9B 1.391(3)
C8B H8BA 0.9300
C10B C11B 1.495(3)
C11B H11D 0.9600
C11B H11E 0.9600
C11B H11F 0.9600
C12B C13B 1.508(4)
C12B H12C 0.9700
C12B H12D 0.9700
C13B H13C 0.9700
C13B H13D 0.9700
C14B C15B 1.493(4)
C14B H14C 0.9700
C14B H14D 0.9700
C15B H15C 0.9700
C15B H15D 0.9700

loop_
_geom_torsion_atom_site_label_1
_geom_torsion_atom_site_label_2
_geom_torsion_atom_site_label_3
_geom_torsion_atom_site_label_4
_geom_torsion
C3A O1A C2A O2A 167.84(18)
C3A O1A C2A C1A -13.3(3)
C5A C1A C2A O2A 166.14(18)
C9A C1A C2A O2A -11.7(3)
C5A C1A C2A O1A -12.6(3)
C9A C1A C2A O1A 169.56(17)
C2A O1A C3A C4A 47.8(2)
C2A O1A C3A C13A -165.46(19)
C2A O1A C3A C12A -98.5(2)
O1A C3A C4A C5A -55.04(19)
C13A C3A C4A C5A 163.98(17)
C12A C3A C4A C5A 87.5(2)
O1A C3A C4A C15A 155.84(17)
C13A C3A C4A C15A 14.9(3)
C12A C3A C4A C15A -61.6(3)
O1A C3A C4A C14A 87.3(2)
C13A C3A C4A C14A -53.7(3)
C12A C3A C4A C14A -130.2(2)
C9A C1A C5A C6A -0.3(3)
C2A C1A C5A C6A -178.17(18)
C9A C1A C5A C4A -179.95(17)
C2A C1A C5A C4A 2.2(2)
C3A C4A C5A C6A -148.54(17)
C15A C4A C5A C6A -0.2(3)
C14A C4A C5A C6A 69.8(2)
C3A C4A C5A C1A 31.1(2)
C15A C4A C5A C1A 179.41(18)
C14A C4A C5A C1A -110.6(2)
C1A C5A C6A C7A -0.9(3)
C4A C5A C6A C7A 178.68(19)
C5A C6A C7A C8A 0.8(3)
C6A C7A C8A C9A 0.6(3)
C7A C8A C9A N1A 177.45(19)
C7A C8A C9A C1A -1.9(3)
C10A N1A C9A C8A 12.1(3)
C10A N1A C9A C1A -168.6(2)
C5A C1A C9A C8A 1.7(3)
C2A C1A C9A C8A 179.54(18)
C5A C1A C9A N1A -177.63(17)
C2A C1A C9A N1A 0.2(3)
C9A N1A C10A O3A 1.4(4)
C9A N1A C10A C11A -178.2(2)
O1A C3A C12A C13A -102.54(18)
C4A C3A C12A C13A 115.9(2)
O1A C3A C13A C12A 106.6(2)
C4A C3A C13A C12A -112.7(2)
C3A C4A C14A C15A 109.4(2)
C5A C4A C14A C15A -111.5(2)
C3A C4A C15A C14A -106.7(2)
C5A C4A C15A C14A 107.6(2)
C3B O1B C2B O2B 171.0(2)
C3B O1B C2B C1B -9.0(3)
C5B C1B C2B O2B 165.9(2)
C9B C1B C2B O2B -12.8(3)
C5B C1B C2B O1B -14.1(3)
C9B C1B C2B O1B 167.27(18)
C2B O1B C3B C13B -170.2(2)
C2B O1B C3B C4B 43.5(3)
C2B O1B C3B C12B -102.7(2)
O1B C3B C4B C5B -53.9(2)
C13B C3B C4B C5B 165.1(2)
C12B C3B C4B C5B 89.4(3)
O1B C3B C4B C15B 158.6(2)
C13B C3B C4B C15B 17.7(3)
C12B C3B C4B C15B -58.1(3)
O1B C3B C4B C14B 90.4(2)
C13B C3B C4B C14B -50.6(3)
C12B C3B C4B C14B -126.3(2)
C9B C1B C5B C6B -1.0(3)
C2B C1B C5B C6B -179.64(19)
C9B C1B C5B C4B 179.24(18)
C2B C1B C5B C4B 0.6(3)
C3B C4B C5B C6B -146.9(2)
C15B C4B C5B C6B -0.3(3)
C14B C4B C5B C6B 69.7(3)
C3B C4B C5B C1B 32.8(3)
C15B C4B C5B C1B 179.4(2)
C14B C4B C5B C1B -110.6(2)
C1B C5B C6B C7B 0.6(3)
C4B C5B C6B C7B -179.7(2)
C5B C6B C7B C8B -0.1(4)
C6B C7B C8B C9B 0.1(4)
C7B C8B C9B N1B 178.1(2)
C7B C8B C9B C1B -0.5(3)
C10B N1B C9B C8B 19.2(3)
C10B N1B C9B C1B -162.3(2)
C5B C1B C9B C8B 0.9(3)
C2B C1B C9B C8B 179.57(19)
C5B C1B C9B N1B -177.63(18)
C2B C1B C9B N1B 1.0(3)
C9B N1B C10B O3B -0.7(4)
C9B N1B C10B C11B 179.91(19)
O1B C3B C12B C13B -102.4(2)
C4B C3B C12B C13B 115.5(3)
O1B C3B C13B C12B 107.7(2)
C4B C3B C13B C12B -111.5(3)
C3B C4B C14B C15B 108.6(2)
C5B C4B C14B C15B -110.4(2)
C3B C4B C15B C14B -107.1(2)
C5B C4B C15B C14B 108.9(2)
